data_4110102
loop_
_publ_author_name
'Rashmi Bagai'
'Wolfgang Wernsdorfer'
'Khalil A. Abboud'
'George Christou'

_publ_section_title
;
 Exchange-Biased Dimers of Single-Molecule Magnets in OFF and ON States
;
_journal_name_full 'Journal of the American Chemical Society'
_journal_page_first 12918
_journal_page_last 12919
_journal_paper_doi 10.1021/ja075382o
_journal_volume 129
_journal_year 2007
_chemical_formula_sum 'C121 H126 Fe9 N13 O38'
_chemical_formula_weight 2873.00
_chemical_name_systematic
; 
 ? 
;
_space_group_IT_number 2
_symmetry_cell_setting triclinic
_symmetry_space_group_name_Hall '-P 1'
_symmetry_space_group_name_H-M 'P -1'
_atom_sites_solution_hydrogens geom
_atom_sites_solution_primary direct
_atom_sites_solution_secondary difmap
_audit_creation_method SHELXL-97
_audit_update_record
;
2007-09-12 # Formatted by publCIF
;
_cell_angle_alpha 89.227(2)
_cell_angle_beta 77.146(2)
_cell_angle_gamma 77.433(2)
_cell_formula_units_Z 2
_cell_length_a 17.0412(15)
_cell_length_b 19.8622(16)
_cell_length_c 19.9519(17)
_cell_measurement_reflns_used 139
_cell_measurement_temperature 173(2)
_cell_measurement_theta_max 28.0
_cell_measurement_theta_min 2.0
_cell_volume 6421.9(9)
_computing_cell_refinement 'Bruker SMART v5.624 & SAINT 6.36a (Bruker 1998)'
_computing_data_collection 'Bruker SMART v5.624 (Bruker 1998)'
_computing_data_reduction 'Bruker SHELXTL v6.14 (Bruker 2000)'
_computing_molecular_graphics 'Bruker SHELXTL v6.14'
_computing_publication_material 'Bruker SHELXTL v6.14'
_computing_structure_refinement 'Bruker SHELXTL v6.14'
_computing_structure_solution 'Bruker SHELXTL v6.14'
_diffrn_ambient_temperature 173(2)
_diffrn_measured_fraction_theta_full 0.959
_diffrn_measured_fraction_theta_max 0.959
_diffrn_measurement_device_type 'SMART CCD area detector'
_diffrn_measurement_method '\w scans'
_diffrn_radiation_monochromator graphite
_diffrn_radiation_source 'fine-focus sealed tube'
_diffrn_radiation_type MoK\a
_diffrn_radiation_wavelength 0.71073
_diffrn_reflns_av_R_equivalents 0.0873
_diffrn_reflns_av_sigmaI/netI 0.1537
_diffrn_reflns_limit_h_max 22
_diffrn_reflns_limit_h_min -16
_diffrn_reflns_limit_k_max 25
_diffrn_reflns_limit_k_min -19
_diffrn_reflns_limit_l_max 25
_diffrn_reflns_limit_l_min -25
_diffrn_reflns_number 42636
_diffrn_reflns_theta_full 27.50
_diffrn_reflns_theta_max 27.50
_diffrn_reflns_theta_min 1.05
_diffrn_standards_decay_% 1
_diffrn_standards_number 0
_exptl_absorpt_coefficient_mu 1.070
_exptl_absorpt_correction_T_max 0.9701
_exptl_absorpt_correction_T_min 0.8461
_exptl_absorpt_correction_type integration
_exptl_absorpt_process_details 'based on measured indexed crystal faces, Bruker SHELXTL  v6.12 (Bruker 1998)'
_exptl_crystal_colour orange
_exptl_crystal_density_diffrn 1.486
_exptl_crystal_density_meas 0
_exptl_crystal_description plates
_exptl_crystal_F_000 2962
_exptl_crystal_size_max 0.18
_exptl_crystal_size_mid 0.06
_exptl_crystal_size_min 0.03
_refine_diff_density_max 1.247
_refine_diff_density_min -0.979
_refine_diff_density_rms 0.145
_refine_ls_extinction_method none
_refine_ls_goodness_of_fit_ref 0.919
_refine_ls_hydrogen_treatment constr
_refine_ls_matrix_type full
_refine_ls_number_parameters 1374
_refine_ls_number_reflns 28285
_refine_ls_number_restraints 4
_refine_ls_restrained_S_all 0.920
_refine_ls_R_factor_all 0.1366
_refine_ls_R_factor_gt 0.0747
_refine_ls_shift/su_max 0.010
_refine_ls_shift/su_mean 0.000
_refine_ls_structure_factor_coef Fsqd
_refine_ls_weighting_details 'calc w=1/[\s^2^(Fo^2^)+(0.1000P)^2^] where P=(Fo^2^+2Fc^2^)/3'
_refine_ls_weighting_scheme calc
_refine_ls_wR_factor_gt 0.1828
_refine_ls_wR_factor_ref 0.2063
_reflns_number_gt 14022
_reflns_number_total 28285
_reflns_threshold_expression I>2\s(I)
_cod_data_source_file ja075382osi20070921_080113.cif
_cod_data_source_block rb54
_cod_database_code 4110102

loop_
_symmetry_equiv_pos_as_xyz
'x, y, z'
'-x, -y, -z'

loop_
_atom_site_label
_atom_site_type_symbol
_atom_site_fract_x
_atom_site_fract_y
_atom_site_fract_z
_atom_site_U_iso_or_equiv
_atom_site_adp_type
_atom_site_occupancy
_atom_site_symmetry_multiplicity
_atom_site_calc_flag
_atom_site_refinement_flags
_atom_site_disorder_assembly
_atom_site_disorder_group
Fe1 Fe 0.18892(5) 0.86204(4) 0.30460(4) 0.02456(19) Uani 1 1 d . . .
Fe2 Fe 0.19396(5) 0.87582(4) 0.15412(4) 0.0261(2) Uani 1 1 d . . .
Fe3 Fe 0.38178(5) 0.84096(5) 0.15489(4) 0.0264(2) Uani 1 1 d . . .
Fe4 Fe 0.34872(5) 0.70113(4) 0.13713(4) 0.0274(2) Uani 1 1 d . . .
Fe5 Fe 0.43372(6) 0.57760(5) 0.23868(4) 0.0373(2) Uani 1 1 d . . .
Fe6 Fe 0.39176(5) 0.74291(5) 0.29311(4) 0.0267(2) Uani 1 1 d . . .
Fe7 Fe 0.24458(5) 0.67842(4) 0.31558(4) 0.02557(19) Uani 1 1 d . . .
Fe8 Fe 0.12834(5) 0.73586(4) 0.22252(4) 0.02551(19) Uani 1 1 d . . .
Fe9 Fe 0.05162(5) 0.76666(5) 0.39361(4) 0.0269(2) Uani 1 1 d . . .
N1 N -0.0260(3) 0.8311(3) 0.4823(2) 0.0361(13) Uani 1 1 d . . .
H1A H -0.0052 0.8165 0.5206 0.043 Uiso 1 1 calc R . .
N2 N -0.0495(3) 0.7107(3) 0.4264(2) 0.0411(14) Uani 1 1 d . . .
H2A H -0.0832 0.7224 0.3953 0.049 Uiso 1 1 calc R . .
N3 N 0.5085(4) 0.4890(3) 0.1730(3) 0.065(2) Uani 1 1 d . . .
H3B H 0.4782 0.4548 0.1779 0.078 Uiso 1 1 calc R . .
N4 N 0.5036(4) 0.5178(4) 0.3084(3) 0.062(2) Uani 1 1 d . A .
H4B H 0.5385 0.5443 0.3187 0.075 Uiso 1 1 calc R . .
O1 O 0.2319(3) 0.9227(2) 0.35906(19) 0.0314(10) Uani 1 1 d . . .
O2 O 0.2736(3) 1.0011(2) 0.2855(2) 0.0383(11) Uani 1 1 d . . .
O3 O 0.0988(3) 0.9509(2) 0.3004(2) 0.0355(10) Uani 1 1 d . . .
O4 O 0.1053(3) 0.9609(2) 0.1884(2) 0.0374(11) Uani 1 1 d . . .
O5 O 0.2660(2) 0.77661(18) 0.32578(18) 0.0233(8) Uani 1 1 d . . .
H5B H 0.2600 0.7813 0.3690 0.028 Uiso 1 1 d R . .
O6 O 0.2708(2) 0.8910(2) 0.21685(18) 0.0287(9) Uani 1 1 d . . .
H6B H 0.2698 0.9338 0.2203 0.034 Uiso 1 1 d R . .
O7 O 0.1569(2) 0.8218(2) 0.22974(17) 0.0242(8) Uani 1 1 d . . .
O8 O 0.1082(2) 0.8464(2) 0.38861(19) 0.0302(9) Uani 1 1 d . . .
O9 O 0.2397(3) 0.9405(2) 0.0826(2) 0.0352(10) Uani 1 1 d . . .
O10 O 0.3717(3) 0.9217(2) 0.0901(2) 0.0350(10) Uani 1 1 d . . .
O11 O 0.2982(2) 0.8025(2) 0.11217(18) 0.0263(9) Uani 1 1 d . . .
H11F H 0.3099 0.8061 0.0688 0.032 Uiso 1 1 d R . .
O12 O 0.1262(3) 0.8540(2) 0.0914(2) 0.0335(10) Uani 1 1 d . . .
O13 O 0.1324(3) 0.7435(2) 0.11828(19) 0.0323(10) Uani 1 1 d . . .
O14 O 0.3866(2) 0.7563(2) 0.19931(18) 0.0270(9) Uani 1 1 d . . .
O15 O 0.4450(2) 0.8872(2) 0.2053(2) 0.0344(10) Uani 1 1 d . . .
O16 O 0.4091(3) 0.8397(2) 0.30647(19) 0.0312(10) Uani 1 1 d . . .
O17 O 0.4828(3) 0.8028(2) 0.0811(2) 0.0406(11) Uani 1 1 d . . .
O18 O 0.4543(3) 0.7005(2) 0.0621(2) 0.0380(11) Uani 1 1 d . . .
O19 O 0.3074(3) 0.6682(2) 0.05980(19) 0.0379(11) Uani 1 1 d . . .
O20 O 0.2966(3) 0.7583(3) -0.0101(2) 0.0450(12) Uani 1 1 d . . .
O21 O 0.2486(2) 0.6839(2) 0.20787(18) 0.0286(9) Uani 1 1 d . . .
H21A H 0.2467 0.6432 0.1969 0.034 Uiso 1 1 d R . .
O22 O 0.4022(3) 0.6044(2) 0.1505(2) 0.0402(11) Uani 1 1 d . . .
O23 O 0.5384(3) 0.6189(3) 0.2048(2) 0.0495(14) Uani 1 1 d . . .
O24 O 0.5166(3) 0.7137(3) 0.2707(2) 0.0441(12) Uani 1 1 d . . .
O25 O 0.3543(3) 0.5136(2) 0.2640(2) 0.0453(12) Uani 1 1 d . . .
O26 O 0.2314(3) 0.5802(2) 0.3161(2) 0.0388(11) Uani 1 1 d . . .
O27 O 0.3654(2) 0.6516(2) 0.29332(18) 0.0291(9) Uani 1 1 d . . .
O28 O 0.4020(3) 0.7340(2) 0.3956(2) 0.0343(10) Uani 1 1 d . . .
O29 O 0.2822(3) 0.8025(2) 0.4484(2) 0.0426(12) Uani 1 1 d . . .
O30 O 0.4674(6) 0.5946(5) 0.4253(5) 0.083(3) Uiso 0.639(6) 1 d PD A 1
H30 H 0.4505 0.6354 0.4146 0.125 Uiso 0.639(6) 1 d PR A 1
O39 O 0.4434(11) 0.4869(9) 0.4957(8) 0.083(3) Uiso 0.361(6) 1 d PD A 2
H39 H 0.4701 0.4638 0.5221 0.125 Uiso 0.361(6) 1 d PR A 2
O31 O 0.1274(2) 0.71771(19) 0.31996(17) 0.0230(8) Uani 1 1 d . . .
O32 O 0.0955(3) 0.6452(2) 0.2070(2) 0.0330(10) Uani 1 1 d . . .
O33 O 0.2143(3) 0.5713(2) 0.1623(2) 0.0394(11) Uani 1 1 d . . .
O34 O 0.0080(3) 0.7792(2) 0.2334(2) 0.0356(10) Uani 1 1 d . . .
O35 O -0.0327(3) 0.8219(3) 0.3416(2) 0.0433(12) Uani 1 1 d . . .
O36 O 0.2336(3) 0.6685(2) 0.41740(19) 0.0351(10) Uani 1 1 d . . .
O37 O 0.1021(3) 0.7169(2) 0.46868(19) 0.0355(10) Uani 1 1 d . . .
O38 O -0.0387(4) 0.6304(4) 0.3106(3) 0.0752(19) Uani 1 1 d . . .
H38A H -0.0078 0.6387 0.2738 0.113 Uiso 1 1 d R . .
C1 C 0.2585(4) 0.9787(3) 0.3445(3) 0.0287(13) Uani 1 1 d . . .
C2 C 0.2755(4) 1.0148(3) 0.4044(3) 0.0340(15) Uani 1 1 d . . .
C3 C 0.2615(5) 0.9864(4) 0.4680(3) 0.0483(18) Uani 1 1 d . . .
H3A H 0.2394 0.9456 0.4748 0.058 Uiso 1 1 d R . .
C4 C 0.2805(5) 1.0183(5) 0.5230(4) 0.062(2) Uani 1 1 d . . .
H4A H 0.2716 0.9998 0.5680 0.074 Uiso 1 1 d R . .
C5 C 0.3117(5) 1.0771(5) 0.5113(4) 0.061(2) Uani 1 1 d . . .
H5A H 0.3237 1.0993 0.5491 0.073 Uiso 1 1 d R . .
C6 C 0.3248(5) 1.1036(4) 0.4501(4) 0.059(2) Uani 1 1 d . . .
H6A H 0.3469 1.1443 0.4432 0.070 Uiso 1 1 d R . .
C7 C 0.3063(4) 1.0726(3) 0.3943(4) 0.0413(16) Uani 1 1 d . . .
H7A H 0.3154 1.0914 0.3494 0.050 Uiso 1 1 d R . .
C11 C 0.0725(4) 0.9791(3) 0.2511(3) 0.0330(14) Uani 1 1 d . . .
C12 C -0.0026(4) 1.0363(3) 0.2652(3) 0.0411(16) Uani 1 1 d . . .
C13 C -0.0432(5) 1.0562(5) 0.3327(4) 0.063(2) Uani 1 1 d . . .
H13A H -0.0241 1.0316 0.3698 0.076 Uiso 1 1 d R . .
C14 C -0.1109(6) 1.1118(5) 0.3449(5) 0.074(3) Uani 1 1 d . . .
H14A H -0.1387 1.1262 0.3915 0.089 Uiso 1 1 d R . .
C15 C -0.1376(6) 1.1449(5) 0.2937(6) 0.086(3) Uani 1 1 d . . .
H15A H -0.1858 1.1818 0.3033 0.103 Uiso 1 1 d R . .
C16 C -0.0968(6) 1.1269(5) 0.2258(5) 0.092(4) Uani 1 1 d . . .
H16A H -0.1147 1.1532 0.1890 0.110 Uiso 1 1 d R . .
C17 C -0.0311(6) 1.0721(4) 0.2121(4) 0.073(3) Uani 1 1 d . . .
H17A H -0.0043 1.0577 0.1653 0.087 Uiso 1 1 d R . .
C21 C 0.3139(4) 0.9515(3) 0.0662(3) 0.0295(13) Uani 1 1 d . . .
C22 C 0.3283(4) 1.0022(3) 0.0113(3) 0.0369(15) Uani 1 1 d . . .
C23 C 0.2637(5) 1.0528(4) -0.0018(5) 0.065(3) Uani 1 1 d . . .
H23A H 0.2085 1.0545 0.0240 0.079 Uiso 1 1 d R . .
C24 C 0.2800(6) 1.0992(5) -0.0536(5) 0.083(3) Uani 1 1 d . . .
H24A H 0.2352 1.1342 -0.0624 0.100 Uiso 1 1 d R . .
C25 C 0.3601(5) 1.0961(4) -0.0892(5) 0.068(3) Uani 1 1 d . . .
H25A H 0.3705 1.1283 -0.1246 0.082 Uiso 1 1 d R . .
C26 C 0.4242(5) 1.0478(4) -0.0747(3) 0.0479(19) Uani 1 1 d . . .
H26A H 0.4795 1.0474 -0.0993 0.057 Uiso 1 1 d R . .
C27' C 0.4087(4) 0.9997(3) -0.0244(3) 0.0388(16) Uani 1 1 d . . .
H27A H 0.4532 0.9652 -0.0145 0.047 Uiso 1 1 d R . .
C31 C 0.1079(4) 0.7954(4) 0.0870(3) 0.0318(14) Uani 1 1 d . . .
C32 C 0.0541(4) 0.7903(4) 0.0370(3) 0.0452(19) Uani 1 1 d . . .
C33 C 0.0188(5) 0.8492(5) 0.0080(4) 0.059(2) Uani 1 1 d . . .
H33A H 0.0289 0.8929 0.0196 0.071 Uiso 1 1 d R . .
C34 C -0.0311(5) 0.8444(7) -0.0377(4) 0.086(4) Uani 1 1 d . . .
H34A H -0.0562 0.8857 -0.0573 0.104 Uiso 1 1 d R . .
C35 C -0.0455(6) 0.7820(7) -0.0535(4) 0.089(4) Uani 1 1 d . . .
H35A H -0.0805 0.7799 -0.0847 0.107 Uiso 1 1 d R . .
C36 C -0.0095(6) 0.7230(6) -0.0245(5) 0.082(3) Uani 1 1 d . . .
H36A H -0.0192 0.6799 -0.0378 0.099 Uiso 1 1 d R . .
C37 C 0.0409(5) 0.7254(5) 0.0218(4) 0.059(2) Uani 1 1 d . . .
H37A H 0.0651 0.6844 0.0425 0.071 Uiso 1 1 d R . .
C41 C 0.4408(4) 0.8819(3) 0.2710(3) 0.0320(14) Uani 1 1 d . . .
C42 C 0.4781(4) 0.9289(3) 0.3041(3) 0.0342(15) Uani 1 1 d . . .
C43 C 0.4773(4) 0.9216(4) 0.3737(3) 0.0407(16) Uani 1 1 d . . .
H43A H 0.4549 0.8853 0.3976 0.049 Uiso 1 1 d R . .
C44 C 0.5098(5) 0.9657(4) 0.4082(4) 0.0511(19) Uani 1 1 d . . .
H44A H 0.5117 0.9588 0.4556 0.061 Uiso 1 1 d R . .
C45 C 0.5392(5) 1.0207(4) 0.3730(4) 0.058(2) Uani 1 1 d . . .
H45A H 0.5586 1.0525 0.3975 0.069 Uiso 1 1 d R . .
C46 C 0.5406(5) 1.0280(4) 0.3036(4) 0.056(2) Uani 1 1 d . . .
H46A H 0.5619 1.0648 0.2797 0.067 Uiso 1 1 d R . .
C47 C 0.5106(4) 0.9829(4) 0.2685(4) 0.0510(19) Uani 1 1 d . . .
H47A H 0.5114 0.9879 0.2204 0.061 Uiso 1 1 d R . .
C51 C 0.5000(4) 0.7432(4) 0.0522(3) 0.0424(18) Uani 1 1 d . . .
C52 C 0.5792(5) 0.7200(4) -0.0019(3) 0.055(2) Uani 1 1 d . . .
C53 C 0.6327(5) 0.7666(4) -0.0186(5) 0.070(3) Uani 1 1 d . . .
H53A H 0.6199 0.8103 0.0060 0.084 Uiso 1 1 d R . .
C54 C 0.7044(6) 0.7476(6) -0.0703(6) 0.111(5) Uani 1 1 d . . .
H54A H 0.7417 0.7780 -0.0822 0.133 Uiso 1 1 d R . .
C55 C 0.7220(8) 0.6839(6) -0.1030(6) 0.120(5) Uani 1 1 d . . .
H55A H 0.7720 0.6701 -0.1377 0.144 Uiso 1 1 d R . .
C56 C 0.6685(7) 0.6381(5) -0.0882(5) 0.099(4) Uani 1 1 d . . .
H56A H 0.6807 0.5949 -0.1136 0.119 Uiso 1 1 d R . .
C57 C 0.5972(6) 0.6563(4) -0.0363(4) 0.070(3) Uani 1 1 d . . .
H57A H 0.5609 0.6251 -0.0244 0.083 Uiso 1 1 d R . .
C61 C 0.2901(4) 0.6987(4) 0.0063(3) 0.0393(16) Uani 1 1 d . . .
C62 C 0.2563(4) 0.6567(4) -0.0391(3) 0.0443(18) Uani 1 1 d . . .
C63 C 0.2444(4) 0.5917(4) -0.0210(4) 0.0467(18) Uani 1 1 d . . .
H63A H 0.2584 0.5727 0.0204 0.056 Uiso 1 1 d R . .
C64 C 0.2104(5) 0.5547(5) -0.0633(4) 0.068(3) Uani 1 1 d . . .
H64A H 0.2019 0.5094 -0.0512 0.081 Uiso 1 1 d R . .
C65 C 0.1910(5) 0.5849(6) -0.1233(5) 0.079(3) Uani 1 1 d . . .
H65A H 0.1697 0.5596 -0.1532 0.095 Uiso 1 1 d R . .
C66 C 0.2014(6) 0.6515(7) -0.1403(4) 0.085(3) Uani 1 1 d . . .
H66A H 0.1853 0.6723 -0.1803 0.101 Uiso 1 1 d R . .
C67 C 0.2355(5) 0.6873(5) -0.0990(4) 0.060(2) Uani 1 1 d . . .
H67A H 0.2455 0.7321 -0.1112 0.072 Uiso 1 1 d R . .
C71 C 0.5590(4) 0.6723(5) 0.2237(4) 0.048(2) Uani 1 1 d . . .
C72 C 0.6390(4) 0.6854(5) 0.1848(4) 0.059(2) Uani 1 1 d . . .
C73 C 0.6664(5) 0.7418(6) 0.2068(6) 0.097(4) Uani 1 1 d . . .
H73A H 0.6327 0.7705 0.2454 0.116 Uiso 1 1 d R . .
C74 C 0.7457(6) 0.7538(6) 0.1722(7) 0.113(5) Uani 1 1 d . . .
H74A H 0.7685 0.7894 0.1872 0.135 Uiso 1 1 d R . .
C75 C 0.7872(8) 0.7107(8) 0.1132(8) 0.163(10) Uani 1 1 d . . .
H75A H 0.8372 0.7203 0.0858 0.196 Uiso 1 1 d R . .
C76 C 0.7602(7) 0.6579(7) 0.0932(7) 0.130(7) Uani 1 1 d . . .
H76A H 0.7942 0.6292 0.0547 0.157 Uiso 1 1 d R . .
C77 C 0.6858(5) 0.6435(5) 0.1278(4) 0.079(3) Uani 1 1 d . . .
H77A H 0.6665 0.6056 0.1130 0.095 Uiso 1 1 d R . .
C81 C 0.2793(5) 0.5227(4) 0.2965(3) 0.0421(17) Uani 1 1 d . B .
C82 C 0.2470(6) 0.4597(4) 0.3141(3) 0.064(3) Uani 1 1 d . . .
C83 C 0.3145(11) 0.3932(9) 0.2906(8) 0.037(4) Uiso 0.408(13) 1 d P B 1
H83A H 0.3695 0.3943 0.2662 0.044 Uiso 0.408(13) 1 d PR B 1
C84 C 0.2874(11) 0.3301(9) 0.3106(8) 0.040(5) Uiso 0.408(13) 1 d P B 1
H84A H 0.3221 0.2860 0.2943 0.048 Uiso 0.408(13) 1 d PR B 1
C85 C 0.2085(11) 0.3344(9) 0.3500(8) 0.039(4) Uiso 0.408(13) 1 d P B 1
H85A H 0.1848 0.2944 0.3561 0.047 Uiso 0.408(13) 1 d PR B 1
C86 C 0.1643(13) 0.3968(10) 0.3810(10) 0.044(5) Uiso 0.408(13) 1 d P B 1
H86A H 0.1202 0.3965 0.4204 0.053 Uiso 0.408(13) 1 d PR B 1
C87 C 0.1843(13) 0.4599(10) 0.3649(9) 0.033(4) Uiso 0.408(13) 1 d P B 1
H87A H 0.1487 0.5023 0.3856 0.039 Uiso 0.408(13) 1 d PR B 1
C183 C 0.2694(12) 0.4002(9) 0.2776(9) 0.157(7) Uiso 1 1 d . B 2
H18A H 0.3160 0.3968 0.2395 0.188 Uiso 1 1 d R B 2
C184 C 0.2297(13) 0.3389(11) 0.2883(10) 0.097(7) Uiso 0.592(13) 1 d P B 2
H18B H 0.2503 0.2961 0.2620 0.117 Uiso 0.592(13) 1 d PR B 2
C185 C 0.1563(13) 0.3520(10) 0.3400(10) 0.089(6) Uiso 0.592(13) 1 d P B 2
H18C H 0.1268 0.3157 0.3497 0.107 Uiso 0.592(13) 1 d PR B 2
C186 C 0.1245(11) 0.4117(8) 0.3754(8) 0.063(4) Uiso 0.592(13) 1 d P B 2
H18D H 0.0811 0.4111 0.4153 0.075 Uiso 0.592(13) 1 d PR B 2
C187 C 0.1582(14) 0.4680(12) 0.3597(11) 0.081(7) Uiso 0.592(13) 1 d P B 2
H18E H 0.1269 0.5127 0.3777 0.097 Uiso 0.592(13) 1 d PR B 2
C91 C 0.3551(4) 0.7690(3) 0.4471(3) 0.0338(15) Uani 1 1 d . C .
C92 C 0.3846(7) 0.7692(4) 0.5103(4) 0.075(3) Uani 1 1 d . . .
C93 C 0.4799(13) 0.7377(10) 0.5076(10) 0.078(6) Uiso 0.515(11) 1 d P C 1
H93A H 0.5133 0.7151 0.4653 0.093 Uiso 0.515(11) 1 d PR C 1
C94 C 0.5172(18) 0.7412(13) 0.5604(14) 0.123(10) Uiso 0.515(11) 1 d P C 1
H94A H 0.5748 0.7223 0.5577 0.147 Uiso 0.515(11) 1 d PR C 1
C95 C 0.4725(18) 0.7744(13) 0.6130(15) 0.118(9) Uiso 0.515(11) 1 d P C 1
H95A H 0.4909 0.7680 0.6552 0.142 Uiso 0.515(11) 1 d PR C 1
C96 C 0.3943(14) 0.8142(10) 0.6197(10) 0.070(5) Uiso 0.515(11) 1 d P C 1
H96A H 0.3677 0.8465 0.6575 0.084 Uiso 0.515(11) 1 d PR C 1
C97 C 0.3537(13) 0.8134(11) 0.5643(11) 0.048(5) Uiso 0.515(11) 1 d P C 1
H97A H 0.2999 0.8424 0.5673 0.057 Uiso 0.515(11) 1 d PR C 1
C193 C 0.4332(11) 0.7120(9) 0.5320(9) 0.060(5) Uiso 0.485(11) 1 d P C 2
H19A H 0.4573 0.6742 0.4992 0.072 Uiso 0.485(11) 1 d PR C 2
C194 C 0.4524(13) 0.7054(11) 0.5937(11) 0.081(7) Uiso 0.485(11) 1 d P C 2
H19B H 0.4915 0.6668 0.6050 0.097 Uiso 0.485(11) 1 d PR C 2
C195 C 0.4092(13) 0.7547(10) 0.6424(11) 0.076(6) Uiso 0.485(11) 1 d P C 2
H19C H 0.4210 0.7513 0.6874 0.091 Uiso 0.485(11) 1 d PR C 2
C196 C 0.3511(13) 0.8137(9) 0.6318(9) 0.057(5) Uiso 0.485(11) 1 d P C 2
H19D H 0.3253 0.8486 0.6675 0.069 Uiso 0.485(11) 1 d PR C 2
C197 C 0.3301(15) 0.8150(13) 0.5677(13) 0.058(7) Uiso 0.485(11) 1 d P C 2
H19E H 0.2841 0.8487 0.5589 0.069 Uiso 0.485(11) 1 d PR C 2
C101 C 0.1385(4) 0.5908(3) 0.1725(3) 0.0341(15) Uani 1 1 d . . .
C102 C 0.0911(4) 0.5503(4) 0.1405(3) 0.0404(16) Uani 1 1 d . . .
C103 C 0.0096(4) 0.5777(4) 0.1364(3) 0.0415(17) Uani 1 1 d . . .
H10A H -0.0165 0.6237 0.1543 0.050 Uiso 1 1 d R . .
C104 C -0.0328(5) 0.5399(4) 0.1067(4) 0.056(2) Uani 1 1 d . . .
H10B H -0.0888 0.5592 0.1042 0.067 Uiso 1 1 d R . .
C105 C 0.0044(5) 0.4729(4) 0.0805(4) 0.055(2) Uani 1 1 d . . .
H10C H -0.0254 0.4467 0.0594 0.066 Uiso 1 1 d R . .
C106 C 0.0849(5) 0.4446(4) 0.0846(4) 0.052(2) Uani 1 1 d . . .
H10D H 0.1102 0.3981 0.0679 0.063 Uiso 1 1 d R . .
C107 C 0.1286(5) 0.4842(4) 0.1132(3) 0.0453(18) Uani 1 1 d . . .
H10E H 0.1853 0.4659 0.1140 0.054 Uiso 1 1 d R . .
C111 C -0.0397(4) 0.8197(3) 0.2800(3) 0.0325(14) Uani 1 1 d . . .
C112 C -0.1083(4) 0.8695(4) 0.2606(3) 0.0424(17) Uani 1 1 d . . .
C113 C -0.1062(5) 0.8852(5) 0.1947(4) 0.071(3) Uani 1 1 d . . .
H11A H -0.0589 0.8630 0.1603 0.086 Uiso 1 1 d R . .
C114 C -0.1703(6) 0.9315(5) 0.1745(5) 0.088(3) Uani 1 1 d . . .
H11B H -0.1647 0.9434 0.1271 0.105 Uiso 1 1 d R . .
C115 C -0.2377(7) 0.9605(6) 0.2197(5) 0.102(4) Uani 1 1 d . . .
H11C H -0.2810 0.9938 0.2066 0.122 Uiso 1 1 d R . .
C116 C -0.2444(8) 0.9403(9) 0.2878(6) 0.192(9) Uani 1 1 d . . .
H11D H -0.2954 0.9560 0.3210 0.230 Uiso 1 1 d R . .
C117 C -0.1760(7) 0.8946(8) 0.3080(5) 0.157(7) Uani 1 1 d . . .
H11E H -0.1786 0.8828 0.3551 0.189 Uiso 1 1 d R . .
C121 C 0.1766(4) 0.6866(3) 0.4695(3) 0.0299(13) Uani 1 1 d . D .
C122 C 0.1940(4) 0.6719(4) 0.5390(3) 0.0403(17) Uani 1 1 d . . .
C123 C 0.1354(5) 0.6903(4) 0.5981(3) 0.0487(19) Uani 1 1 d . D .
H12A H 0.0808 0.7143 0.5957 0.058 Uiso 1 1 d R . .
C124 C 0.1562(5) 0.6775(5) 0.6616(4) 0.067(3) Uani 1 1 d . . .
H12G H 0.1124 0.6852 0.7022 0.081 Uiso 1 1 d R D .
C125 C 0.2333(10) 0.6658(10) 0.6682(8) 0.055(4) Uiso 0.505(12) 1 d P D 1
H12B H 0.2477 0.6665 0.7121 0.066 Uiso 0.505(12) 1 d PR D 1
C126 C 0.2921(9) 0.6532(8) 0.6088(7) 0.047(4) Uiso 0.505(12) 1 d P D 1
H12C H 0.3489 0.6381 0.6112 0.057 Uiso 0.505(12) 1 d PR D 1
C127 C 0.2736(8) 0.6599(8) 0.5469(7) 0.037(3) Uiso 0.505(12) 1 d P D 1
H12D H 0.3178 0.6569 0.5069 0.044 Uiso 0.505(12) 1 d PR D 1
C225 C 0.2296(7) 0.6282(7) 0.6620(6) 0.028(3) Uiso 0.495(12) 1 d P D 2
H22A H 0.2404 0.6142 0.7060 0.034 Uiso 0.495(12) 1 d PR D 2
C226 C 0.2872(9) 0.6009(8) 0.6018(7) 0.046(4) Uiso 0.495(12) 1 d P D 2
H22B H 0.3375 0.5693 0.6049 0.055 Uiso 0.495(12) 1 d PR D 2
C227 C 0.2707(8) 0.6185(8) 0.5394(7) 0.037(3) Uiso 0.495(12) 1 d P D 2
H22C H 0.3069 0.5987 0.4970 0.045 Uiso 0.495(12) 1 d PR D 2
C128 C 0.0768(4) 0.8967(3) 0.4437(3) 0.0368(15) Uani 1 1 d . . .
H12E H 0.0868 0.9421 0.4276 0.044 Uiso 1 1 calc R . .
H12F H 0.1053 0.8834 0.4816 0.044 Uiso 1 1 calc R . .
C129 C -0.0155(4) 0.9018(3) 0.4696(3) 0.0406(16) Uani 1 1 d . . .
H12H H -0.0366 0.9308 0.5125 0.049 Uiso 1 1 calc R . .
H12I H -0.0458 0.9226 0.4347 0.049 Uiso 1 1 calc R . .
C130 C -0.1107(4) 0.8190(4) 0.4943(4) 0.050(2) Uani 1 1 d . . .
H13B H -0.1379 0.8389 0.4573 0.060 Uiso 1 1 calc R . .
H13C H -0.1442 0.8407 0.5390 0.060 Uiso 1 1 calc R . .
C131 C -0.1017(4) 0.7411(4) 0.4947(4) 0.0502(19) Uani 1 1 d . . .
H13D H -0.0753 0.7217 0.5323 0.060 Uiso 1 1 calc R . .
H13E H -0.1567 0.7297 0.5024 0.060 Uiso 1 1 calc R . .
C132 C -0.0330(5) 0.6359(4) 0.4276(4) 0.053(2) Uani 1 1 d . . .
H13F H -0.0857 0.6212 0.4440 0.063 Uiso 1 1 calc R . .
H13G H 0.0022 0.6201 0.4606 0.063 Uiso 1 1 calc R . .
C133 C 0.0096(5) 0.6021(5) 0.3575(4) 0.061(2) Uani 1 1 d . . .
H13H H 0.0657 0.6111 0.3431 0.073 Uiso 1 1 calc R . .
H13I H 0.0145 0.5515 0.3591 0.073 Uiso 1 1 calc R . .
C134 C 0.4343(5) 0.5528(4) 0.0956(3) 0.059(2) Uani 1 1 d . . .
H13J H 0.4394 0.5754 0.0508 0.070 Uiso 1 1 calc R . .
H13K H 0.3957 0.5218 0.0975 0.070 Uiso 1 1 calc R . .
C135 C 0.5161(6) 0.5121(4) 0.1016(4) 0.066(3) Uani 1 1 d . . .
H13L H 0.5337 0.4718 0.0689 0.080 Uiso 1 1 calc R . .
H13M H 0.5577 0.5408 0.0908 0.080 Uiso 1 1 calc R . .
C136 C 0.5835(6) 0.4616(5) 0.1971(5) 0.082(3) Uani 1 1 d . . .
H13N H 0.6212 0.4937 0.1875 0.098 Uiso 1 1 calc R . .
H13O H 0.6124 0.4164 0.1738 0.098 Uiso 1 1 calc R . .
C137 C 0.5562(6) 0.4533(5) 0.2753(4) 0.076(3) Uani 1 1 d . . .
H13P H 0.5255 0.4159 0.2839 0.091 Uiso 1 1 calc R . .
H13Q H 0.6054 0.4404 0.2952 0.091 Uiso 1 1 calc R . .
C138 C 0.4581(6) 0.4966(6) 0.3749(4) 0.106(4) Uani 1 1 d D . .
H13R H 0.4984 0.4691 0.3991 0.127 Uiso 0.639(6) 1 calc PR A 1
H13S H 0.4223 0.4665 0.3655 0.127 Uiso 0.639(6) 1 calc PR A 1
H13V H 0.4398 0.4531 0.3712 0.127 Uiso 0.361(6) 1 d PR A 2
H13W H 0.4079 0.5342 0.3862 0.127 Uiso 0.361(6) 1 d PR A 2
C139 C 0.4056(6) 0.5563(5) 0.4217(6) 0.061(3) Uiso 0.639(6) 1 d PD A 1
H13T H 0.3612 0.5833 0.4013 0.073 Uiso 0.639(6) 1 calc PR A 1
H13U H 0.3811 0.5409 0.4675 0.073 Uiso 0.639(6) 1 calc PR A 1
C140 C 0.4872(8) 0.5093(10) 0.4318(9) 0.061(3) Uiso 0.361(6) 1 d PD A 2
H14B H 0.4837 0.5595 0.4363 0.073 Uiso 0.361(6) 1 calc PR A 2
H14C H 0.5461 0.4858 0.4240 0.073 Uiso 0.361(6) 1 calc PR A 2

loop_
_atom_site_aniso_label
_atom_site_aniso_U_11
_atom_site_aniso_U_22
_atom_site_aniso_U_33
_atom_site_aniso_U_23
_atom_site_aniso_U_13
_atom_site_aniso_U_12
Fe1 0.0253(4) 0.0298(5) 0.0189(4) 0.0010(3) -0.0050(3) -0.0067(4)
Fe2 0.0242(4) 0.0343(5) 0.0208(4) 0.0044(3) -0.0079(3) -0.0059(4)
Fe3 0.0235(4) 0.0379(5) 0.0190(4) 0.0037(3) -0.0064(3) -0.0076(4)
Fe4 0.0296(5) 0.0352(5) 0.0161(4) -0.0007(3) -0.0071(3) -0.0020(4)
Fe5 0.0363(5) 0.0451(6) 0.0207(4) 0.0010(4) -0.0051(4) 0.0106(4)
Fe6 0.0219(4) 0.0416(5) 0.0172(4) 0.0023(3) -0.0063(3) -0.0068(4)
Fe7 0.0229(4) 0.0335(5) 0.0200(4) 0.0010(3) -0.0062(3) -0.0042(4)
Fe8 0.0245(4) 0.0334(5) 0.0212(4) 0.0012(3) -0.0089(3) -0.0079(4)
Fe9 0.0221(4) 0.0381(5) 0.0205(4) 0.0028(4) -0.0042(3) -0.0075(4)
N1 0.025(3) 0.055(4) 0.026(2) 0.006(2) -0.002(2) -0.008(3)
N2 0.038(3) 0.064(4) 0.024(2) 0.001(3) -0.001(2) -0.023(3)
N3 0.076(5) 0.050(4) 0.039(3) 0.004(3) 0.012(3) 0.022(3)
N4 0.038(4) 0.092(5) 0.037(3) 0.017(3) -0.002(3) 0.019(3)
O1 0.036(2) 0.036(2) 0.0235(19) -0.0022(18) -0.0036(18) -0.015(2)
O2 0.046(3) 0.040(3) 0.032(2) -0.003(2) -0.007(2) -0.020(2)
O3 0.036(3) 0.039(3) 0.030(2) -0.0007(19) -0.0068(19) -0.006(2)
O4 0.034(3) 0.034(3) 0.039(2) 0.007(2) -0.005(2) 0.000(2)
O5 0.025(2) 0.025(2) 0.0205(18) -0.0019(16) -0.0045(16) -0.0057(17)
O6 0.030(2) 0.034(2) 0.0208(18) -0.0020(17) -0.0029(17) -0.0085(19)
O7 0.023(2) 0.033(2) 0.0199(18) 0.0053(16) -0.0091(16) -0.0072(17)
O8 0.032(2) 0.029(2) 0.0236(19) -0.0063(17) 0.0047(17) -0.0056(18)
O9 0.030(2) 0.045(3) 0.032(2) 0.0143(19) -0.0072(19) -0.010(2)
O10 0.035(3) 0.045(3) 0.029(2) 0.0118(19) -0.0071(19) -0.019(2)
O11 0.030(2) 0.036(2) 0.0149(17) 0.0062(16) -0.0064(16) -0.0091(18)
O12 0.033(2) 0.040(3) 0.032(2) 0.0048(19) -0.0159(19) -0.009(2)
O13 0.037(2) 0.043(3) 0.0208(19) 0.0048(18) -0.0108(18) -0.013(2)
O14 0.024(2) 0.034(2) 0.0210(18) 0.0054(17) -0.0021(16) -0.0048(18)
O15 0.025(2) 0.054(3) 0.028(2) 0.004(2) -0.0089(18) -0.014(2)
O16 0.035(2) 0.039(2) 0.0238(19) 0.0029(18) -0.0065(18) -0.017(2)
O17 0.032(3) 0.050(3) 0.031(2) -0.003(2) 0.0056(19) -0.002(2)
O18 0.036(3) 0.049(3) 0.021(2) 0.0005(19) -0.0002(19) 0.001(2)
O19 0.054(3) 0.041(3) 0.0201(19) -0.0017(18) -0.014(2) -0.005(2)
O20 0.064(3) 0.046(3) 0.028(2) -0.003(2) -0.017(2) -0.010(3)
O21 0.035(2) 0.033(2) 0.0222(19) 0.0022(17) -0.0115(17) -0.0096(19)
O22 0.051(3) 0.042(3) 0.022(2) -0.0066(19) -0.009(2) 0.001(2)
O23 0.029(3) 0.076(4) 0.028(2) 0.005(2) 0.003(2) 0.012(3)
O24 0.024(2) 0.072(3) 0.032(2) 0.003(2) -0.007(2) -0.001(2)
O25 0.057(3) 0.036(3) 0.037(2) -0.003(2) -0.009(2) 0.004(2)
O26 0.031(2) 0.033(3) 0.050(3) 0.004(2) -0.009(2) -0.002(2)
O27 0.026(2) 0.036(2) 0.0217(18) 0.0008(17) -0.0043(17) 0.0015(18)
O28 0.031(2) 0.048(3) 0.025(2) 0.0018(19) -0.0089(18) -0.008(2)
O29 0.054(3) 0.046(3) 0.025(2) -0.004(2) -0.009(2) -0.004(2)
O31 0.023(2) 0.027(2) 0.0196(17) 0.0000(16) -0.0050(16) -0.0067(17)
O32 0.037(3) 0.037(3) 0.029(2) -0.0051(19) -0.0100(19) -0.014(2)
O33 0.034(3) 0.040(3) 0.047(3) -0.009(2) -0.016(2) -0.008(2)
O34 0.028(2) 0.050(3) 0.034(2) -0.001(2) -0.0161(19) -0.009(2)
O35 0.022(2) 0.080(4) 0.024(2) 0.011(2) -0.0096(18) 0.002(2)
O36 0.030(2) 0.048(3) 0.024(2) 0.0055(19) -0.0047(18) -0.003(2)
O37 0.041(3) 0.043(3) 0.0201(19) 0.0062(18) -0.0077(19) -0.005(2)
O38 0.061(4) 0.129(6) 0.048(3) -0.009(3) -0.002(3) -0.057(4)
C1 0.031(3) 0.031(3) 0.026(3) -0.007(3) -0.008(3) -0.007(3)
C2 0.021(3) 0.044(4) 0.035(3) -0.012(3) -0.005(3) -0.001(3)
C3 0.060(5) 0.048(4) 0.041(4) -0.010(3) -0.017(4) -0.012(4)
C4 0.073(6) 0.076(6) 0.037(4) -0.011(4) -0.017(4) -0.013(5)
C5 0.043(5) 0.086(7) 0.055(5) -0.034(5) -0.021(4) -0.004(4)
C6 0.039(4) 0.062(5) 0.072(6) -0.038(5) -0.010(4) -0.007(4)
C7 0.032(4) 0.038(4) 0.053(4) -0.014(3) -0.011(3) -0.004(3)
C11 0.024(3) 0.031(3) 0.045(4) 0.009(3) -0.007(3) -0.009(3)
C12 0.042(4) 0.034(4) 0.044(4) -0.005(3) -0.015(3) 0.004(3)
C13 0.050(5) 0.079(6) 0.051(5) -0.010(4) 0.001(4) -0.005(4)
C14 0.067(6) 0.083(7) 0.056(5) -0.013(5) -0.014(5) 0.020(5)
C15 0.062(6) 0.076(7) 0.098(8) -0.022(6) -0.020(6) 0.036(5)
C16 0.087(7) 0.087(7) 0.083(7) -0.004(6) -0.049(6) 0.050(6)
C17 0.075(6) 0.071(6) 0.054(5) -0.005(4) -0.024(5) 0.031(5)
C21 0.029(3) 0.037(4) 0.025(3) 0.005(3) -0.008(3) -0.012(3)
C22 0.027(3) 0.046(4) 0.037(3) 0.009(3) -0.009(3) -0.007(3)
C23 0.048(5) 0.062(5) 0.093(6) 0.048(5) -0.025(5) -0.020(4)
C24 0.063(6) 0.062(6) 0.126(9) 0.055(6) -0.037(6) -0.003(5)
C25 0.063(6) 0.066(6) 0.089(6) 0.048(5) -0.026(5) -0.036(5)
C26 0.049(4) 0.056(5) 0.044(4) 0.027(3) -0.011(3) -0.026(4)
C27' 0.033(4) 0.045(4) 0.038(3) 0.012(3) -0.005(3) -0.012(3)
C31 0.021(3) 0.054(4) 0.022(3) 0.003(3) -0.001(2) -0.015(3)
C32 0.027(4) 0.091(6) 0.019(3) -0.006(3) -0.011(3) -0.012(4)
C33 0.040(4) 0.091(6) 0.053(4) 0.012(4) -0.031(4) -0.010(4)
C34 0.048(5) 0.173(12) 0.042(5) 0.011(6) -0.029(4) -0.014(6)
C35 0.044(6) 0.181(13) 0.045(5) -0.021(7) -0.021(4) -0.017(7)
C36 0.053(6) 0.134(10) 0.074(6) -0.034(6) -0.018(5) -0.043(6)
C37 0.040(4) 0.091(7) 0.055(5) -0.017(4) -0.021(4) -0.023(4)
C41 0.027(3) 0.045(4) 0.025(3) -0.002(3) -0.010(3) -0.006(3)
C42 0.022(3) 0.045(4) 0.035(3) -0.002(3) -0.010(3) -0.001(3)
C43 0.037(4) 0.051(4) 0.035(3) -0.005(3) -0.014(3) -0.006(3)
C44 0.047(4) 0.070(5) 0.036(4) -0.010(4) -0.010(3) -0.009(4)
C45 0.047(5) 0.076(6) 0.061(5) -0.021(4) -0.023(4) -0.025(4)
C46 0.042(4) 0.063(5) 0.068(5) -0.001(4) -0.010(4) -0.026(4)
C47 0.040(4) 0.071(5) 0.048(4) -0.002(4) -0.010(3) -0.025(4)
C51 0.034(4) 0.060(5) 0.029(3) 0.017(3) -0.006(3) -0.003(4)
C52 0.047(5) 0.064(5) 0.030(3) 0.011(3) 0.012(3) 0.015(4)
C53 0.047(5) 0.057(5) 0.085(6) 0.011(5) 0.020(5) -0.004(4)
C54 0.070(7) 0.095(8) 0.113(9) 0.041(7) 0.053(6) 0.022(6)
C55 0.100(9) 0.099(9) 0.091(8) 0.015(7) 0.060(7) 0.044(7)
C56 0.097(8) 0.066(7) 0.081(7) 0.007(5) 0.043(6) 0.030(6)
C57 0.072(6) 0.067(6) 0.042(4) 0.010(4) 0.014(4) 0.013(5)
C61 0.044(4) 0.051(5) 0.021(3) -0.011(3) -0.011(3) -0.002(3)
C62 0.037(4) 0.065(5) 0.025(3) -0.016(3) -0.006(3) 0.001(4)
C63 0.041(4) 0.061(5) 0.042(4) -0.011(4) -0.011(3) -0.017(4)
C64 0.062(6) 0.095(7) 0.049(5) -0.027(5) 0.000(4) -0.035(5)
C65 0.051(5) 0.139(10) 0.052(5) -0.040(6) -0.011(4) -0.027(6)
C66 0.089(8) 0.142(10) 0.028(4) -0.012(5) -0.027(4) -0.022(7)
C67 0.062(5) 0.083(6) 0.032(4) -0.011(4) -0.022(4) 0.000(4)
C71 0.032(4) 0.082(6) 0.032(4) 0.029(4) -0.014(3) -0.008(4)
C72 0.025(4) 0.084(6) 0.055(4) 0.046(4) -0.002(3) 0.009(4)
C73 0.042(5) 0.102(8) 0.131(9) 0.073(7) 0.002(6) -0.010(5)
C74 0.034(5) 0.115(9) 0.168(12) 0.077(9) 0.008(7) -0.007(6)
C75 0.067(8) 0.143(13) 0.198(16) 0.142(13) 0.064(9) 0.048(9)
C76 0.080(9) 0.109(10) 0.131(10) 0.074(9) 0.063(8) 0.039(8)
C77 0.048(5) 0.108(7) 0.050(5) 0.034(5) 0.012(4) 0.026(5)
C81 0.069(5) 0.041(4) 0.019(3) 0.002(3) -0.013(3) -0.014(4)
C82 0.120(8) 0.033(4) 0.031(3) -0.006(3) 0.007(4) -0.028(5)
C91 0.046(4) 0.033(4) 0.025(3) 0.001(3) -0.011(3) -0.012(3)
C92 0.122(8) 0.052(5) 0.046(4) -0.020(4) -0.050(5) 0.022(5)
C101 0.045(4) 0.030(4) 0.033(3) 0.004(3) -0.014(3) -0.017(3)
C102 0.043(4) 0.052(4) 0.030(3) -0.003(3) -0.006(3) -0.020(3)
C103 0.043(4) 0.050(4) 0.034(3) -0.010(3) -0.009(3) -0.013(3)
C104 0.055(5) 0.074(6) 0.048(4) -0.008(4) -0.022(4) -0.025(4)
C105 0.057(5) 0.070(6) 0.048(4) -0.011(4) -0.012(4) -0.034(5)
C106 0.072(6) 0.047(5) 0.041(4) -0.006(3) -0.009(4) -0.024(4)
C107 0.047(4) 0.052(5) 0.040(4) -0.008(3) -0.005(3) -0.022(4)
C111 0.020(3) 0.045(4) 0.035(3) 0.006(3) -0.011(3) -0.006(3)
C112 0.029(4) 0.062(5) 0.034(3) 0.003(3) -0.014(3) 0.004(3)
C113 0.055(5) 0.107(7) 0.034(4) 0.007(4) -0.006(4) 0.017(5)
C114 0.087(8) 0.112(8) 0.054(5) 0.023(5) -0.038(5) 0.019(6)
C115 0.082(8) 0.132(9) 0.061(6) -0.004(6) -0.033(6) 0.060(7)
C116 0.117(11) 0.31(2) 0.059(7) -0.044(10) -0.035(7) 0.153(12)
C117 0.096(9) 0.264(16) 0.041(5) -0.019(7) -0.023(5) 0.123(10)
C121 0.032(3) 0.034(3) 0.026(3) 0.004(3) -0.010(3) -0.007(3)
C122 0.036(4) 0.067(5) 0.018(3) 0.009(3) -0.005(3) -0.015(3)
C123 0.044(4) 0.066(5) 0.030(3) -0.001(3) -0.011(3) 0.004(4)
C124 0.059(5) 0.111(7) 0.025(3) 0.011(4) 0.003(4) -0.016(5)
C128 0.034(4) 0.038(4) 0.031(3) -0.003(3) 0.005(3) -0.005(3)
C129 0.037(4) 0.042(4) 0.036(3) 0.004(3) 0.000(3) -0.003(3)
C130 0.025(4) 0.085(6) 0.035(4) 0.000(4) 0.003(3) -0.009(4)
C131 0.033(4) 0.074(6) 0.041(4) -0.004(4) 0.004(3) -0.021(4)
C132 0.051(5) 0.068(5) 0.046(4) 0.008(4) -0.006(4) -0.034(4)
C133 0.069(6) 0.069(6) 0.049(4) -0.006(4) 0.001(4) -0.036(5)
C134 0.082(6) 0.053(5) 0.022(3) -0.010(3) 0.000(4) 0.012(4)
C135 0.091(7) 0.047(5) 0.035(4) -0.004(3) 0.005(4) 0.022(4)
C136 0.057(6) 0.081(7) 0.071(6) 0.012(5) 0.017(5) 0.031(5)
C137 0.055(6) 0.087(7) 0.072(6) 0.034(5) -0.015(5) 0.012(5)
C138 0.060(6) 0.232(14) 0.038(4) 0.047(7) -0.020(4) -0.054(8)

loop_
_atom_type_symbol
_atom_type_description
_atom_type_scat_dispersion_real
_atom_type_scat_dispersion_imag
_atom_type_scat_source
C C 0.0033 0.0016 'International Tables Vol C Tables 4.2.6.8 and 6.1.1.4'
H H 0.0000 0.0000 'International Tables Vol C Tables 4.2.6.8 and 6.1.1.4'
N N 0.0061 0.0033 'International Tables Vol C Tables 4.2.6.8 and 6.1.1.4'
O O 0.0106 0.0060 'International Tables Vol C Tables 4.2.6.8 and 6.1.1.4'
Fe Fe 0.3463 0.8444 'International Tables Vol C Tables 4.2.6.8 and 6.1.1.4'

loop_
_geom_angle_atom_site_label_1
_geom_angle_atom_site_label_2
_geom_angle_atom_site_label_3
_geom_angle
O7 Fe1 O1 162.48(16)
O7 Fe1 O8 104.87(16)
O1 Fe1 O8 90.11(16)
O7 Fe1 O5 97.02(16)
O1 Fe1 O5 92.57(16)
O8 Fe1 O5 87.60(16)
O7 Fe1 O3 88.69(16)
O1 Fe1 O3 84.06(17)
O8 Fe1 O3 83.16(16)
O5 Fe1 O3 170.14(15)
O7 Fe1 O6 78.32(15)
O1 Fe1 O6 85.92(15)
O8 Fe1 O6 173.58(16)
O5 Fe1 O6 97.61(15)
O3 Fe1 O6 91.40(16)
O7 Fe2 O12 98.58(17)
O7 Fe2 O4 94.26(17)
O12 Fe2 O4 88.78(18)
O7 Fe2 O9 172.06(17)
O12 Fe2 O9 89.04(17)
O4 Fe2 O9 83.62(17)
O7 Fe2 O11 94.96(15)
O12 Fe2 O11 95.95(16)
O4 Fe2 O11 168.90(17)
O9 Fe2 O11 86.41(16)
O7 Fe2 O6 80.64(15)
O12 Fe2 O6 175.42(17)
O4 Fe2 O6 95.78(17)
O9 Fe2 O6 91.94(16)
O11 Fe2 O6 79.65(15)
O14 Fe3 O15 101.12(18)
O14 Fe3 O17 92.95(18)
O15 Fe3 O17 92.18(18)
O14 Fe3 O10 167.87(17)
O15 Fe3 O10 90.18(17)
O17 Fe3 O10 82.14(18)
O14 Fe3 O6 95.70(16)
O15 Fe3 O6 91.75(16)
O17 Fe3 O6 169.63(17)
O10 Fe3 O6 88.26(16)
O14 Fe3 O11 80.76(16)
O15 Fe3 O11 170.63(16)
O17 Fe3 O11 96.90(17)
O10 Fe3 O11 88.79(16)
O6 Fe3 O11 78.91(15)
O14 Fe4 O22 104.53(17)
O14 Fe4 O19 164.62(17)
O22 Fe4 O19 89.29(18)
O14 Fe4 O21 96.19(15)
O22 Fe4 O21 86.12(17)
O19 Fe4 O21 91.38(17)
O14 Fe4 O18 90.31(17)
O22 Fe4 O18 85.10(18)
O19 Fe4 O18 84.08(18)
O21 Fe4 O18 170.16(18)
O14 Fe4 O11 78.47(15)
O22 Fe4 O11 174.13(15)
O19 Fe4 O11 87.18(16)
O21 Fe4 O11 98.64(15)
O18 Fe4 O11 89.87(16)
O27 Fe5 O22 98.09(17)
O27 Fe5 O25 94.92(18)
O22 Fe5 O25 94.87(19)
O27 Fe5 O23 99.44(19)
O22 Fe5 O23 88.11(19)
O25 Fe5 O23 164.8(2)
O27 Fe5 N3 177.0(3)
O22 Fe5 N3 80.4(2)
O25 Fe5 N3 82.7(2)
O23 Fe5 N3 83.1(3)
O27 Fe5 N4 104.1(2)
O22 Fe5 N4 157.6(2)
O25 Fe5 N4 86.1(2)
O23 Fe5 N4 85.5(2)
N3 Fe5 N4 77.6(2)
O14 Fe6 O27 93.22(16)
O14 Fe6 O24 93.48(17)
O27 Fe6 O24 99.08(19)
O14 Fe6 O16 93.08(16)
O27 Fe6 O16 172.00(15)
O24 Fe6 O16 85.44(19)
O14 Fe6 O5 91.84(15)
O27 Fe6 O5 83.64(15)
O24 Fe6 O5 173.88(17)
O16 Fe6 O5 91.24(16)
O14 Fe6 O28 175.83(17)
O27 Fe6 O28 90.77(16)
O24 Fe6 O28 84.72(17)
O16 Fe6 O28 83.04(16)
O5 Fe6 O28 89.78(15)
O27 Fe7 O31 167.33(15)
O27 Fe7 O36 94.54(16)
O31 Fe7 O36 96.34(16)
O27 Fe7 O26 93.47(17)
O31 Fe7 O26 93.99(17)
O36 Fe7 O26 84.60(18)
O27 Fe7 O5 82.96(16)
O31 Fe7 O5 90.76(15)
O36 Fe7 O5 88.97(16)
O26 Fe7 O5 172.39(17)
O27 Fe7 O21 88.60(15)
O31 Fe7 O21 80.98(15)
O36 Fe7 O21 175.18(17)
O26 Fe7 O21 91.57(17)
O5 Fe7 O21 95.05(15)
O7 Fe8 O31 92.04(15)
O7 Fe8 O34 93.12(17)
O31 Fe8 O34 98.23(16)
O7 Fe8 O21 91.91(16)
O31 Fe8 O21 83.19(15)
O34 Fe8 O21 174.72(17)
O7 Fe8 O32 175.29(16)
O31 Fe8 O32 92.58(16)
O34 Fe8 O32 85.30(18)
O21 Fe8 O32 89.56(17)
O7 Fe8 O13 93.44(16)
O31 Fe8 O13 173.83(16)
O34 Fe8 O13 84.31(17)
O21 Fe8 O13 93.78(16)
O32 Fe8 O13 81.99(16)
O31 Fe9 O8 94.31(15)
O31 Fe9 O37 96.70(17)
O8 Fe9 O37 96.46(17)
O31 Fe9 O35 99.35(17)
O8 Fe9 O35 90.31(19)
O37 Fe9 O35 162.05(17)
O31 Fe9 N1 172.86(19)
O8 Fe9 N1 79.15(17)
O37 Fe9 N1 81.33(18)
O35 Fe9 N1 83.66(18)
O31 Fe9 N2 108.25(18)
O8 Fe9 N2 156.79(18)
O37 Fe9 N2 86.5(2)
O35 Fe9 N2 80.9(2)
N1 Fe9 N2 78.55(19)
C129 N1 C130 117.7(6)
C129 N1 Fe9 106.9(3)
C130 N1 Fe9 109.0(4)
C129 N1 H1A 107.6
C130 N1 H1A 107.6
Fe9 N1 H1A 107.6
C132 N2 C131 109.7(5)
C132 N2 Fe9 121.6(4)
C131 N2 Fe9 108.7(4)
C132 N2 H2A 105.2
C131 N2 H2A 105.2
Fe9 N2 H2A 105.2
C136 N3 C135 118.8(7)
C136 N3 Fe5 109.7(5)
C135 N3 Fe5 105.9(4)
C136 N3 H3B 107.3
C135 N3 H3B 107.3
Fe5 N3 H3B 107.3
C137 N4 C138 104.3(7)
C137 N4 Fe5 111.8(5)
C138 N4 Fe5 119.2(5)
C137 N4 H4B 106.9
C138 N4 H4B 106.9
Fe5 N4 H4B 106.9
C1 O1 Fe1 132.2(4)
C11 O3 Fe1 131.3(4)
C11 O4 Fe2 126.1(4)
Fe1 O5 Fe6 131.05(18)
Fe1 O5 Fe7 122.04(19)
Fe6 O5 Fe7 93.03(15)
Fe1 O5 H5B 102.2
Fe6 O5 H5B 102.2
Fe7 O5 H5B 102.1
Fe3 O6 Fe2 98.27(15)
Fe3 O6 Fe1 133.8(2)
Fe2 O6 Fe1 90.70(16)
Fe3 O6 H6B 109.6
Fe2 O6 H6B 109.6
Fe1 O6 H6B 109.6
Fe8 O7 Fe2 125.44(19)
Fe8 O7 Fe1 129.92(19)
Fe2 O7 Fe1 102.18(18)
C128 O8 Fe1 121.7(4)
C128 O8 Fe9 115.8(3)
Fe1 O8 Fe9 121.60(18)
C21 O9 Fe2 128.6(4)
C21 O10 Fe3 131.1(4)
Fe2 O11 Fe3 97.97(16)
Fe2 O11 Fe4 134.57(18)
Fe3 O11 Fe4 90.84(15)
Fe2 O11 H11F 109.4
Fe3 O11 H11F 109.4
Fe4 O11 H11F 109.3
C31 O12 Fe2 124.1(4)
C31 O13 Fe8 128.0(4)
Fe3 O14 Fe6 125.4(2)
Fe3 O14 Fe4 102.04(17)
Fe6 O14 Fe4 129.6(2)
C41 O15 Fe3 123.3(4)
C41 O16 Fe6 137.1(4)
C51 O17 Fe3 125.3(4)
C51 O18 Fe4 129.8(4)
C61 O19 Fe4 130.7(4)
Fe8 O21 Fe4 128.23(19)
Fe8 O21 Fe7 93.47(15)
Fe4 O21 Fe7 123.03(19)
Fe8 O21 H21A 102.8
Fe4 O21 H21A 102.8
Fe7 O21 H21A 102.9
C134 O22 Fe4 123.6(4)
C134 O22 Fe5 114.9(4)
Fe4 O22 Fe5 120.5(2)
C71 O23 Fe5 132.5(4)
C71 O24 Fe6 125.5(5)
C81 O25 Fe5 133.4(4)
C81 O26 Fe7 134.6(5)
Fe5 O27 Fe6 122.6(2)
Fe5 O27 Fe7 128.7(2)
Fe6 O27 Fe7 99.95(17)
C91 O28 Fe6 127.0(4)
C139 O30 H30 108.3
C140 O39 H39 119.5
Fe9 O31 Fe7 126.60(19)
Fe9 O31 Fe8 124.8(2)
Fe7 O31 Fe8 101.50(16)
C101 O32 Fe8 129.3(4)
C111 O34 Fe8 129.4(4)
C111 O35 Fe9 133.1(4)
C121 O36 Fe7 135.0(4)
C121 O37 Fe9 131.9(4)
C133 O38 H38A 109.5
O2 C1 O1 124.0(5)
O2 C1 C2 120.5(6)
O1 C1 C2 115.3(5)
C7 C2 C3 121.4(6)
C7 C2 C1 120.1(6)
C3 C2 C1 118.4(6)
C2 C3 C4 118.4(7)
C2 C3 H3A 120.9
C4 C3 H3A 120.7
C5 C4 C3 119.0(8)
C5 C4 H4A 120.5
C3 C4 H4A 120.5
C6 C5 C4 121.9(7)
C6 C5 H5A 119.3
C4 C5 H5A 118.9
C5 C6 C7 120.2(8)
C5 C6 H6A 120.3
C7 C6 H6A 119.4
C2 C7 C6 119.1(7)
C2 C7 H7A 119.7
C6 C7 H7A 121.2
O3 C11 O4 123.6(6)
O3 C11 C12 119.1(6)
O4 C11 C12 117.2(6)
C17 C12 C13 119.0(7)
C17 C12 C11 121.2(6)
C13 C12 C11 119.7(7)
C12 C13 C14 118.9(8)
C12 C13 H13A 119.6
C14 C13 H13A 121.5
C15 C14 C13 121.1(8)
C15 C14 H14A 119.6
C13 C14 H14A 119.2
C14 C15 C16 120.9(8)
C14 C15 H15A 119.6
C16 C15 H15A 119.4
C17 C16 C15 119.3(9)
C17 C16 H16A 120.5
C15 C16 H16A 120.2
C16 C17 C12 120.7(8)
C16 C17 H17A 120.0
C12 C17 H17A 119.3
O10 C21 O9 125.0(5)
O10 C21 C22 119.1(5)
O9 C21 C22 115.8(5)
C27' C22 C23 120.3(6)
C27' C22 C21 118.4(6)
C23 C22 C21 121.2(6)
C22 C23 C24 119.4(8)
C22 C23 H23A 119.5
C24 C23 H23A 121.1
C25 C24 C23 119.8(8)
C25 C24 H24A 121.0
C23 C24 H24A 119.2
C26 C25 C24 120.9(7)
C26 C25 H25A 120.0
C24 C25 H25A 119.0
C25 C26 C27' 120.0(7)
C25 C26 H26A 119.4
C27' C26 H26A 120.7
C22 C27' C26 119.5(7)
C22 C27' H27A 120.0
C26 C27' H27A 120.5
O13 C31 O12 125.4(6)
O13 C31 C32 119.0(6)
O12 C31 C32 115.5(6)
C33 C32 C37 121.5(7)
C33 C32 C31 119.5(7)
C37 C32 C31 119.0(7)
C32 C33 C34 119.3(9)
C32 C33 H33A 119.5
C34 C33 H33A 121.1
C35 C34 C33 120.7(10)
C35 C34 H34A 120.3
C33 C34 H34A 119.1
C34 C35 C36 119.6(9)
C34 C35 H35A 119.3
C36 C35 H35A 121.1
C35 C36 C37 121.7(10)
C35 C36 H36A 117.6
C37 C36 H36A 120.6
C36 C37 C32 117.1(9)
C36 C37 H37A 121.5
C32 C37 H37A 121.4
O16 C41 O15 124.1(6)
O16 C41 C42 118.5(5)
O15 C41 C42 117.4(6)
C43 C42 C47 119.5(6)
C43 C42 C41 117.9(6)
C47 C42 C41 122.5(6)
C42 C43 C44 120.5(7)
C42 C43 H43A 119.2
C44 C43 H43A 120.3
C43 C44 C45 119.5(7)
C43 C44 H44A 120.0
C45 C44 H44A 120.6
C46 C45 C44 120.2(7)
C46 C45 H45A 120.4
C44 C45 H45A 119.4
C45 C46 C47 120.4(7)
C45 C46 H46A 119.8
C47 C46 H46A 119.7
C46 C47 C42 119.8(7)
C46 C47 H47A 120.6
C42 C47 H47A 119.7
O18 C51 O17 125.4(6)
O18 C51 C52 114.5(7)
O17 C51 C52 120.1(7)
C57 C52 C53 121.0(7)
C57 C52 C51 120.8(8)
C53 C52 C51 118.1(7)
C54 C53 C52 119.2(9)
C54 C53 H53A 120.6
C52 C53 H53A 120.3
C55 C54 C53 119.1(11)
C55 C54 H54A 120.2
C53 C54 H54A 120.7
C54 C55 C56 122.3(9)
C54 C55 H55A 119.4
C56 C55 H55A 118.3
C57 C56 C55 119.0(10)
C57 C56 H56A 120.3
C55 C56 H56A 120.7
C52 C57 C56 119.4(9)
C52 C57 H57A 120.3
C56 C57 H57A 120.3
O20 C61 O19 126.5(6)
O20 C61 C62 118.9(6)
O19 C61 C62 114.6(6)
C63 C62 C67 121.6(7)
C63 C62 C61 120.7(6)
C67 C62 C61 117.7(7)
C62 C63 C64 119.4(8)
C62 C63 H63A 119.5
C64 C63 H63A 121.1
C65 C64 C63 118.8(9)
C65 C64 H64A 121.1
C63 C64 H64A 120.1
C66 C65 C64 121.3(8)
C66 C65 H65A 119.1
C64 C65 H65A 119.6
C67 C66 C65 119.6(9)
C67 C66 H66A 120.1
C65 C66 H66A 120.3
C66 C67 C62 119.3(9)
C66 C67 H67A 120.5
C62 C67 H67A 120.2
O24 C71 O23 124.7(7)
O24 C71 C72 119.0(9)
O23 C71 C72 116.3(8)
C77 C72 C73 120.8(8)
C77 C72 C71 121.2(10)
C73 C72 C71 118.0(8)
C72 C73 C74 119.3(11)
C72 C73 H73A 119.4
C74 C73 H73A 121.3
C75 C74 C73 115.9(13)
C75 C74 H74A 121.8
C73 C74 H74A 122.3
C76 C75 C74 123.5(11)
C76 C75 H75A 118.1
C74 C75 H75A 118.4
C75 C76 C77 121.4(13)
C75 C76 H76A 118.1
C77 C76 H76A 120.5
C76 C77 C72 118.9(12)
C76 C77 H77A 120.9
C72 C77 H77A 120.2
O26 C81 O25 125.8(7)
O26 C81 C82 117.8(7)
O25 C81 C82 116.4(7)
C87 C82 C183 111.4(13)
C87 C82 C81 121.5(11)
C183 C82 C81 126.6(10)
C87 C82 C83 121.4(12)
C183 C82 C83 33.1(10)
C81 C82 C83 111.7(9)
C87 C82 C187 16.0(13)
C183 C82 C187 110.4(13)
C81 C82 C187 118.3(10)
C83 C82 C187 129.4(12)
C84 C83 C82 113.8(13)
C84 C83 H83A 123.7
C82 C83 H83A 122.5
C84 C83 H18A 105.7
C82 C83 H18A 96.5
H83A C83 H18A 70.8
C85 C84 C83 119.1(16)
C85 C84 H84A 120.1
C83 C84 H84A 120.6
C85 C84 H18B 79.3
C83 C84 H18B 118.6
H84A C84 H18B 69.8
C86 C85 C84 119.0(17)
C86 C85 H85A 120.2
C84 C85 H85A 120.8
C86 C85 H18C 88.0
C84 C85 H18C 142.8
H85A C85 H18C 41.5
C85 C86 C87 124.9(18)
C85 C86 H86A 118.0
C87 C86 H86A 116.6
C85 C86 H18D 125.5
C87 C86 H18D 106.5
H86A C86 H18D 26.8
C82 C87 C86 116.7(17)
C82 C87 H87A 121.4
C86 C87 H87A 121.3
C82 C87 H18E 119.3
C86 C87 H18E 117.4
H87A C87 H18E 17.5
C82 C183 C184 127.9(17)
C82 C183 H18A 115.2
C184 C183 H18A 116.9
C185 C184 C183 112.5(18)
C185 C184 H18B 123.0
C183 C184 H18B 124.5
C186 C185 C184 124.4(19)
C186 C185 H85A 133.0
C184 C185 H85A 82.4
C186 C185 H18C 117.8
C184 C185 H18C 117.8
H85A C185 H18C 54.7
C185 C186 C187 121.1(18)
C185 C186 H86A 100.4
C187 C186 H86A 117.2
C185 C186 H18D 116.0
C187 C186 H18D 122.5
H86A C186 H18D 42.9
C186 C187 C82 120.6(17)
C186 C187 H87A 124.1
C82 C187 H87A 108.1
C186 C187 H18E 119.1
C82 C187 H18E 120.3
H87A C187 H18E 27.6
O28 C91 O29 124.2(6)
O28 C91 C92 118.4(7)
O29 C91 C92 117.3(6)
C97 C92 C193 107.1(13)
C97 C92 C91 127.4(12)
C193 C92 C91 123.1(10)
C97 C92 C197 14.7(15)
C193 C92 C197 113.2(14)
C91 C92 C197 116.5(12)
C97 C92 C93 109.0(14)
C193 C92 C93 40.9(9)
C91 C92 C93 118.7(10)
C197 C92 C93 122.7(14)
C94 C93 C92 124.8(19)
C94 C93 H93A 117.6
C92 C93 H93A 117.6
C94 C93 H19A 115.3
C92 C93 H19A 83.1
H93A C93 H19A 71.3
C95 C94 C93 115(3)
C95 C94 H94A 120.9
C93 C94 H94A 123.7
C94 C95 C96 127(3)
C94 C95 H95A 117.9
C96 C95 H95A 114.5
C95 C96 C97 119(2)
C95 C96 H96A 123.2
C97 C96 H96A 117.7
C95 C96 H19D 143.3
C97 C96 H19D 96.3
H96A C96 H19D 27.5
C92 C97 C96 122.3(19)
C92 C97 H97A 117.6
C96 C97 H97A 119.8
C92 C97 H19E 109.1
C96 C97 H19E 128.4
H97A C97 H19E 8.7
C194 C193 C92 126.1(17)
C194 C193 H19A 117.0
C92 C193 H19A 116.8
C193 C194 C195 116(2)
C193 C194 H19B 123.4
C195 C194 H19B 120.3
C194 C195 C196 125(2)
C194 C195 H95A 90.0
C196 C195 H95A 115.7
C194 C195 H19C 118.3
C196 C195 H19C 116.2
H95A C195 H19C 58.6
C197 C196 C195 115.1(19)
C197 C196 H96A 133.3
C195 C196 H96A 97.9
C197 C196 H19D 123.2
C195 C196 H19D 121.6
H96A C196 H19D 42.6
C196 C197 C92 120(2)
C196 C197 H97A 108.8
C92 C197 H97A 130.0
C196 C197 H19E 120.8
C92 C197 H19E 119.1
H97A C197 H19E 13.1
O33 C101 O32 125.4(6)
O33 C101 C102 119.3(6)
O32 C101 C102 115.3(6)
C107 C102 C103 118.7(6)
C107 C102 C101 119.8(7)
C103 C102 C101 121.6(6)
C104 C103 C102 120.7(7)
C104 C103 H10A 119.9
C102 C103 H10A 119.4
C103 C104 C105 120.5(8)
C103 C104 H10B 120.1
C105 C104 H10B 119.4
C106 C105 C104 119.6(7)
C106 C105 H10C 120.2
C104 C105 H10C 120.3
C105 C106 C107 119.6(7)
C105 C106 H10D 119.9
C107 C106 H10D 120.5
C102 C107 C106 120.8(7)
C102 C107 H10E 119.1
C106 C107 H10E 120.1
O34 C111 O35 125.1(6)
O34 C111 C112 116.9(5)
O35 C111 C112 118.0(6)
C117 C112 C113 119.2(7)
C117 C112 C111 119.5(7)
C113 C112 C111 121.1(6)
C112 C113 C114 122.5(8)
C112 C113 H11A 118.2
C114 C113 H11A 119.3
C115 C114 C113 121.0(8)
C115 C114 H11B 119.3
C113 C114 H11B 119.7
C114 C115 C116 117.5(9)
C114 C115 H11C 121.5
C116 C115 H11C 121.0
C115 C116 C117 120.4(10)
C115 C116 H11D 119.8
C117 C116 H11D 119.8
C112 C117 C116 119.1(9)
C112 C117 H11E 119.7
C116 C117 H11E 121.2
O36 C121 O37 125.1(5)
O36 C121 C122 119.0(6)
O37 C121 C122 115.9(5)
C123 C122 C127 114.8(8)
C123 C122 C121 122.4(6)
C127 C122 C121 119.7(7)
C123 C122 C227 120.3(7)
C127 C122 C227 34.3(7)
C121 C122 C227 114.9(7)
C122 C123 C124 119.8(7)
C122 C123 H12A 119.6
C124 C123 H12A 120.6
C125 C124 C123 122.0(10)
C125 C124 C225 32.9(8)
C123 C124 C225 117.0(8)
C125 C124 H12G 119.1
C123 C124 H12G 118.0
C225 C124 H12G 119.3
C124 C125 C126 115.9(15)
C124 C125 H12B 122.7
C126 C125 H12B 121.3
C124 C125 H22A 104.4
C126 C125 H22A 110.3
H12B C125 H22A 56.4
C127 C126 C125 122.3(15)
C127 C126 H12C 118.9
C125 C126 H12C 118.9
C126 C127 C122 122.2(12)
C126 C127 H12D 118.6
C122 C127 H12D 119.2
C126 C127 H22C 117.2
C122 C127 H22C 96.6
H12D C127 H22C 54.8
C226 C225 C124 122.9(11)
C226 C225 H12B 123.2
C124 C225 H12B 91.6
C226 C225 H22A 119.5
C124 C225 H22A 117.6
H12B C225 H22A 51.1
C227 C226 C225 119.7(14)
C227 C226 H12C 106.2
C225 C226 H12C 95.3
C227 C226 H22B 120.6
C225 C226 H22B 119.7
H12C C226 H22B 69.4
C226 C227 C122 117.1(12)
C226 C227 H12D 112.2
C122 C227 H12D 92.6
C226 C227 H22C 122.3
C122 C227 H22C 120.6
H12D C227 H22C 64.5
O8 C128 C129 109.4(5)
O8 C128 H12E 109.8
C129 C128 H12E 109.8
O8 C128 H12F 109.8
C129 C128 H12F 109.8
H12E C128 H12F 108.2
N1 C129 C128 106.3(5)
N1 C129 H12H 110.5
C128 C129 H12H 110.5
N1 C129 H12I 110.5
C128 C129 H12I 110.5
H12H C129 H12I 108.7
N1 C130 C131 106.2(6)
N1 C130 H13B 110.5
C131 C130 H13B 110.5
N1 C130 H13C 110.5
C131 C130 H13C 110.5
H13B C130 H13C 108.7
N2 C131 C130 108.4(5)
N2 C131 H13D 110.0
C130 C131 H13D 110.0
N2 C131 H13E 110.0
C130 C131 H13E 110.0
H13D C131 H13E 108.4
N2 C132 C133 112.4(6)
N2 C132 H13F 109.1
C133 C132 H13F 109.1
N2 C132 H13G 109.1
C133 C132 H13G 109.1
H13F C132 H13G 107.9
O38 C133 C132 107.5(7)
O38 C133 H13H 110.2
C132 C133 H13H 110.2
O38 C133 H13I 110.2
C132 C133 H13I 110.2
H13H C133 H13I 108.5
O22 C134 C135 110.3(6)
O22 C134 H13J 109.6
C135 C134 H13J 109.6
O22 C134 H13K 109.6
C135 C134 H13K 109.6
H13J C134 H13K 108.1
N3 C135 C134 107.8(6)
N3 C135 H13L 110.2
C134 C135 H13L 110.2
N3 C135 H13M 110.2
C134 C135 H13M 110.2
H13L C135 H13M 108.5
N3 C136 C137 106.5(6)
N3 C136 H13N 110.4
C137 C136 H13N 110.4
N3 C136 H13O 110.4
C137 C136 H13O 110.4
H13N C136 H13O 108.6
N4 C137 C136 110.3(6)
N4 C137 H13P 109.6
C136 C137 H13P 109.6
N4 C137 H13Q 109.6
C136 C137 H13Q 109.6
H13P C137 H13Q 108.1
C140 C138 N4 115.3(10)
C140 C138 C139 64.7(5)
N4 C138 C139 113.9(9)
C140 C138 H13R 46.1
N4 C138 H13R 108.8
C139 C138 H13R 108.8
C140 C138 H13S 134.0
N4 C138 H13S 108.8
C139 C138 H13S 108.8
H13R C138 H13S 107.7
C140 C138 H13V 119.2
N4 C138 H13V 113.5
C139 C138 H13V 121.9
H13R C138 H13V 85.3
H13S C138 H13V 22.8
C140 C138 H13W 95.3
N4 C138 H13W 102.6
C139 C138 H13W 30.6
H13R C138 H13W 137.9
H13S C138 H13W 87.2
H13V C138 H13W 107.2
O30 C139 C138 99.7(9)
O30 C139 H13W 120.8
C138 C139 H13W 37.5
O30 C139 H13T 111.8
C138 C139 H13T 111.8
H13W C139 H13T 74.9
O30 C139 H13U 111.8
C138 C139 H13U 111.8
H13W C139 H13U 120.8
H13T C139 H13U 109.6
C138 C140 O39 114.4(16)
C138 C140 H14B 108.7
O39 C140 H14B 108.7
C138 C140 H14C 108.6
O39 C140 H14C 108.6
H14B C140 H14C 107.6

loop_
_geom_bond_atom_site_label_1
_geom_bond_atom_site_label_2
_geom_bond_distance
Fe1 O7 1.937(4)
Fe1 O1 1.986(4)
Fe1 O8 1.986(4)
Fe1 O5 2.011(4)
Fe1 O3 2.088(4)
Fe1 O6 2.140(4)
Fe2 O7 1.912(4)
Fe2 O12 1.990(4)
Fe2 O4 2.017(4)
Fe2 O9 2.046(4)
Fe2 O11 2.054(4)
Fe2 O6 2.070(4)
Fe3 O14 1.884(4)
Fe3 O15 1.988(4)
Fe3 O17 2.010(4)
Fe3 O10 2.049(4)
Fe3 O6 2.066(4)
Fe3 O11 2.090(4)
Fe4 O14 1.964(4)
Fe4 O22 1.981(4)
Fe4 O19 2.003(4)
Fe4 O21 2.047(4)
Fe4 O18 2.067(4)
Fe4 O11 2.111(4)
Fe5 O27 1.854(4)
Fe5 O22 1.984(4)
Fe5 O25 2.034(5)
Fe5 O23 2.097(6)
Fe5 N3 2.187(6)
Fe5 N4 2.200(6)
Fe6 O14 1.905(4)
Fe6 O27 1.960(4)
Fe6 O24 2.027(4)
Fe6 O16 2.038(4)
Fe6 O5 2.056(4)
Fe6 O28 2.093(4)
Fe7 O27 1.961(4)
Fe7 O31 1.962(4)
Fe7 O36 2.009(4)
Fe7 O26 2.012(4)
Fe7 O5 2.081(4)
Fe7 O21 2.137(4)
Fe8 O7 1.889(4)
Fe8 O31 1.970(4)
Fe8 O34 2.009(4)
Fe8 O21 2.043(4)
Fe8 O32 2.044(4)
Fe8 O13 2.070(4)
Fe9 O31 1.850(4)
Fe9 O8 2.016(4)
Fe9 O37 2.031(4)
Fe9 O35 2.071(4)
Fe9 N1 2.191(5)
Fe9 N2 2.224(5)
N1 C129 1.467(8)
N1 C130 1.480(8)
N1 H1A 0.9300
N2 C132 1.450(9)
N2 C131 1.505(8)
N2 H2A 0.9300
N3 C136 1.457(11)
N3 C135 1.476(9)
N3 H3B 0.9300
N4 C137 1.462(10)
N4 C138 1.487(9)
N4 H4B 0.9300
O1 C1 1.297(7)
O2 C1 1.245(7)
O3 C11 1.248(7)
O4 C11 1.272(7)
O5 H5B 0.8500
O6 H6B 0.8500
O8 C128 1.424(7)
O9 C21 1.299(7)
O10 C21 1.223(7)
O11 H11F 0.8500
O12 C31 1.279(7)
O13 C31 1.239(7)
O15 C41 1.301(7)
O16 C41 1.227(7)
O17 C51 1.269(8)
O18 C51 1.256(8)
O19 C61 1.279(7)
O20 C61 1.245(8)
O21 H21A 0.8499
O22 C134 1.438(7)
O23 C71 1.274(9)
O24 C71 1.239(9)
O25 C81 1.272(8)
O26 C81 1.260(8)
O28 C91 1.259(7)
O29 C91 1.270(8)
O30 C139 1.441(5)
O30 H30 0.8400
O39 C140 1.444(5)
O39 H39 0.8401
O32 C101 1.277(7)
O33 C101 1.236(8)
O34 C111 1.255(7)
O35 C111 1.263(7)
O36 C121 1.251(7)
O37 C121 1.285(7)
O38 C133 1.415(10)
O38 H38A 0.8400
C1 C2 1.513(8)
C2 C7 1.358(9)
C2 C3 1.375(9)
C3 C4 1.406(10)
C3 H3A 0.9600
C4 C5 1.381(12)
C4 H4A 0.9600
C5 C6 1.315(12)
C5 H5A 0.9599
C6 C7 1.405(10)
C6 H6A 0.9599
C7 H7A 0.9601
C11 C12 1.490(9)
C12 C17 1.387(10)
C12 C13 1.390(10)
C13 C14 1.393(11)
C13 H13A 0.9599
C14 C15 1.320(13)
C14 H14A 0.9597
C15 C16 1.390(13)
C15 H15A 0.9600
C16 C17 1.362(11)
C16 H16A 0.9601
C17 H17A 0.9601
C21 C22 1.494(8)
C22 C27' 1.387(8)
C22 C23 1.390(10)
C23 C24 1.397(11)
C23 H23A 0.9601
C24 C25 1.381(12)
C24 H24A 0.9600
C25 C26 1.368(11)
C25 H25A 0.9601
C26 C27' 1.398(8)
C26 H26A 0.9601
C27' H27A 0.9599
C31 C32 1.514(8)
C32 C33 1.378(11)
C32 C37 1.404(11)
C33 C34 1.396(11)
C33 H33A 0.9602
C34 C35 1.369(15)
C34 H34A 0.9600
C35 C36 1.382(15)
C35 H35A 0.9601
C36 C37 1.402(11)
C36 H36A 0.9598
C37 H37A 0.9598
C41 C42 1.474(9)
C42 C43 1.392(8)
C42 C47 1.423(9)
C43 C44 1.395(10)
C43 H43A 0.9602
C44 C45 1.413(11)
C44 H44A 0.9601
C45 C46 1.387(11)
C45 H45A 0.9599
C46 C47 1.389(10)
C46 H46A 0.9600
C47 H47A 0.9601
C51 C52 1.515(9)
C52 C57 1.389(11)
C52 C53 1.421(11)
C53 C54 1.397(11)
C53 H53A 0.9598
C54 C55 1.373(15)
C54 H54A 0.9600
C55 C56 1.408(16)
C55 H55A 0.9600
C56 C57 1.392(11)
C56 H56A 0.9600
C57 H57A 0.9599
C61 C62 1.521(9)
C62 C63 1.380(10)
C62 C67 1.414(10)
C63 C64 1.419(10)
C63 H63A 0.9600
C64 C65 1.405(13)
C64 H64A 0.9597
C65 C66 1.401(14)
C65 H65A 0.9600
C66 C67 1.390(12)
C66 H66A 0.9600
C67 H67A 0.9600
C71 C72 1.486(10)
C72 C77 1.399(12)
C72 C73 1.413(14)
C73 C74 1.442(12)
C73 H73A 0.9600
C74 C75 1.42(2)
C74 H74A 0.9601
C75 C76 1.33(2)
C75 H75A 0.9600
C76 C77 1.388(14)
C76 H76A 0.9601
C77 H77A 0.9599
C81 C82 1.481(10)
C82 C87 1.30(2)
C82 C183 1.333(17)
C82 C83 1.549(19)
C82 C187 1.56(2)
C83 C84 1.45(2)
C83 H83A 0.9599
C83 H18A 1.0151
C84 C85 1.38(2)
C84 H84A 0.9601
C84 H18B 1.5073
C85 C86 1.38(2)
C85 H85A 0.9599
C85 H18C 1.5177
C86 C87 1.38(3)
C86 H86A 0.9600
C86 H18D 1.3988
C87 H87A 0.9601
C87 H18E 1.2542
C183 C184 1.51(2)
C183 H18A 0.9600
C184 C185 1.41(2)
C184 H18B 0.9600
C185 C186 1.33(2)
C185 H85A 1.2099
C185 H18C 0.9601
C186 C187 1.37(2)
C186 H86A 0.9347
C186 H18D 0.9602
C187 H87A 0.8253
C187 H18E 0.9599
C91 C92 1.458(9)
C92 C97 1.34(2)
C92 C193 1.378(19)
C92 C197 1.48(3)
C92 C93 1.60(2)
C93 C94 1.36(3)
C93 H93A 0.9601
C93 H19A 1.4178
C94 C95 1.25(3)
C94 H94A 0.9601
C95 C96 1.37(3)
C95 H95A 0.9601
C96 C97 1.43(3)
C96 H96A 0.9599
C96 H19D 1.3886
C97 H97A 0.9600
C97 H19E 1.2656
C193 C194 1.34(2)
C193 H19A 0.9598
C194 C195 1.36(3)
C194 H19B 0.9600
C195 C196 1.41(3)
C195 H95A 1.5471
C195 H19C 0.9599
C196 C197 1.40(3)
C196 H96A 0.9602
C196 H19D 0.9601
C197 H97A 0.6638
C197 H19E 0.9600
C101 C102 1.494(9)
C102 C107 1.389(10)
C102 C103 1.396(10)
C103 C104 1.371(9)
C103 H10A 0.9600
C104 C105 1.397(11)
C104 H10B 0.9601
C105 C106 1.384(11)
C105 H10C 0.9601
C106 C107 1.397(10)
C106 H10D 0.9601
C107 H10E 0.9602
C111 C112 1.478(8)
C112 C117 1.324(11)
C112 C113 1.341(9)
C113 C114 1.397(11)
C113 H11A 0.9600
C114 C115 1.315(12)
C114 H11B 0.9599
C115 C116 1.398(15)
C115 H11C 0.9600
C116 C117 1.444(13)
C116 H11D 0.9601
C117 H11E 0.9600
C121 C122 1.493(8)
C122 C123 1.359(9)
C122 C127 1.369(15)
C122 C227 1.494(15)
C123 C124 1.397(10)
C123 H12A 0.9599
C124 C125 1.319(18)
C124 C225 1.411(15)
C124 H12G 0.9599
C125 C126 1.36(2)
C125 H12B 0.9603
C125 H22A 1.2649
C126 C127 1.339(18)
C126 H12C 0.9600
C127 H12D 0.9600
C127 H22C 1.5066
C225 C226 1.401(18)
C225 H12B 1.3891
C225 H22A 0.9600
C226 C227 1.361(19)
C226 H12C 1.4538
C226 H22B 0.9600
C227 H12D 1.2924
C227 H22C 0.9600
C128 C129 1.522(9)
C128 H12E 0.9900
C128 H12F 0.9900
C129 H12H 0.9900
C129 H12I 0.9900
C130 C131 1.523(10)
C130 H13B 0.9900
C130 H13C 0.9900
C131 H13D 0.9900
C131 H13E 0.9900
C132 C133 1.516(10)
C132 H13F 0.9900
C132 H13G 0.9900
C133 H13H 0.9900
C133 H13I 0.9900
C134 C135 1.481(11)
C134 H13J 0.9900
C134 H13K 0.9900
C135 H13L 0.9900
C135 H13M 0.9900
C136 C137 1.543(11)
C136 H13N 0.9900
C136 H13O 0.9900
C137 H13P 0.9900
C137 H13Q 0.9900
C138 C140 1.38(2)
C138 C139 1.509(5)
C138 H13R 0.9900
C138 H13S 0.9900
C138 H13V 0.9901
C138 H13W 0.9899
C139 H13W 0.8282
C139 H13T 0.9900
C139 H13U 0.9900
C140 H14B 0.9900
C140 H14C 0.9900

loop_
_geom_hbond_atom_site_label_D
_geom_hbond_atom_site_label_H
_geom_hbond_atom_site_label_A
_geom_hbond_distance_DH
_geom_hbond_distance_HA
_geom_hbond_distance_DA
_geom_hbond_angle_DHA
_geom_hbond_site_symmetry_A
O6 H6B O2 0.85 1.90 2.611(6) 140.3 .
O11 H11F O20 0.85 1.93 2.611(5) 136.5 .
O21 H21A O33 0.85 1.83 2.650(6) 161.3 .
O5 H5B O29 0.85 1.78 2.593(5) 158.3 .
O30 H30 O28 0.84 2.02 2.858(11) 175.3 .
O39 H39 H14C 0.84 1.42 1.76(3) 98.9 2_666
